data_1537065
loop_
_publ_author_name
'Zheng, C.'
'Oeckler, O.'
'Mattausch, H.J.'
'Simon, A.'

_publ_section_title
;
 La3 X3 Z - compounds with condensed La6 Z octahedra helically connected
 in three dimensions
;
_journal_name_full 'Zeitschrift fuer Anorganische und Allgemeine Chemie'
_journal_page_first 2151
_journal_page_last 2162
_journal_volume 627
_journal_year 2001
_chemical_formula_sum 'As I3 La3'
_chemical_name_systematic 'La3 I3 As'
_space_group_IT_number 214
_symmetry_space_group_name_Hall 'I 4bd 2c 3'
_symmetry_space_group_name_H-M 'I 41 3 2'
_cell_angle_alpha 90
_cell_angle_beta 90
_cell_angle_gamma 90
_cell_formula_units_Z 8
_cell_length_a 12.533
_cell_length_b 12.533
_cell_length_c 12.533
_cell_volume 1968.635
_citation_journal_id_ASTM ZAACAB
_cod_data_source_file Zheng_ZAACAB_2001_170.cif
_cod_data_source_block As1I3La3
_cod_original_formula_sum 'As1 I3 La3'
_cod_database_code 1537065

loop_
_symmetry_equiv_pos_as_xyz
x,y,z
-y+1/4,x+3/4,z+1/4
-x+1/2,-y,z+1/2
y+1/4,-x+1/4,z+3/4
x,-y,-z+1/2
y+1/4,x+3/4,-z+3/4
-x+1/2,y,-z
-y+1/4,-x+1/4,-z+1/4
z,x,y
-x+1/4,z+3/4,y+1/4
-z+1/2,-x,y+1/2
x+1/4,-z+1/4,y+3/4
z,-x,-y+1/2
x+1/4,z+3/4,-y+3/4
-z+1/2,x,-y
-x+1/4,-z+1/4,-y+1/4
y,z,x
y+1/2,-z+1/2,-x
z+3/4,y+1/4,-x+1/4
-y,z+1/2,-x+1/2
-z+1/4,-y+1/4,-x+1/4
-y+1/2,-z,x+1/2
z+3/4,-y+3/4,x+1/4
-z+3/4,y+1/4,x+3/4
x+1/2,y+1/2,z+1/2
-y+3/4,x+5/4,z+3/4
-x+1,-y+1/2,z+1
y+3/4,-x+3/4,z+5/4
x+1/2,-y+1/2,-z+1
y+3/4,x+5/4,-z+5/4
-x+1,y+1/2,-z+1/2
-y+3/4,-x+3/4,-z+3/4
z+1/2,x+1/2,y+1/2
-x+3/4,z+5/4,y+3/4
-z+1,-x+1/2,y+1
x+3/4,-z+3/4,y+5/4
z+1/2,-x+1/2,-y+1
x+3/4,z+5/4,-y+5/4
-z+1,x+1/2,-y+1/2
-x+3/4,-z+3/4,-y+3/4
y+1/2,z+1/2,x+1/2
y+1,-z+1,-x+1/2
z+5/4,y+3/4,-x+3/4
-y+1/2,z+1,-x+1
-z+3/4,-y+3/4,-x+3/4
-y+1,-z+1/2,x+1
z+5/4,-y+5/4,x+3/4
-z+5/4,y+3/4,x+5/4

loop_
_atom_site_label
_atom_site_type_symbol
_atom_site_fract_x
_atom_site_fract_y
_atom_site_fract_z
_atom_site_occupancy
_atom_site_U_iso_or_equiv
La1 La 0.125 0.61068 0.63932 1 0.0
I1 I 0.125 0.88538 0.13538 1 0.0
As1 As 0.875 0.875 0.875 1 0.0
